data_2229292
loop_
_publ_author_name
'Najafi, Ezzatollah'
'Amini, Mostafa M.'
'Ng, Seik Weng'

_publ_section_title
;
 Di-\m~2~-methanolato-bis(\m-4-methyl-5-sulfanylidene-4,5-dihydro-1<i>H</i>-1,2,4-triazolido-\k^2^<i>N</i>^1^:<i>N</i>^2^)di-\m~3~-oxido-tetrakis[dimethyltin(IV)]
;
_journal_coeditor_code XU5141
_journal_issue 2
_journal_name_full 'Acta Crystallographica Section E'
_journal_page_first m242
_journal_paper_doi 10.1107/S1600536811001905
_journal_volume 67
_journal_year 2011
_chemical_formula_iupac '[Sn4 (C H3)8 (C3 H4 N3 S)2 (C H3 O)2 O2]'
_chemical_formula_moiety 'C16 H38 N6 O4 S2 Sn4'
_chemical_formula_sum 'C16 H38 N6 O4 S2 Sn4'
_chemical_formula_weight 917.40
_chemical_name_systematic
;
Di-\m~2~-methanolato-bis(\m-4-methyl-5-sulfanylidene-4,5-dihydro-1<i>H</i>-
1,2,4-triazolido-\k^2^<i>N</i>^1^:<i>N</i>^2^)di-\m~3~-oxido-
tetrakis[dimethyltin(IV)]
;
_space_group_IT_number 2
_symmetry_cell_setting triclinic
_symmetry_space_group_name_Hall '-P 1'
_symmetry_space_group_name_H-M 'P -1'
_atom_sites_solution_hydrogens geom
_atom_sites_solution_primary direct
_atom_sites_solution_secondary difmap
_audit_creation_method SHELXL-97
_cell_angle_alpha 71.681(7)
_cell_angle_beta 76.780(6)
_cell_angle_gamma 77.118(7)
_cell_formula_units_Z 1
_cell_length_a 7.3693(6)
_cell_length_b 9.3457(8)
_cell_length_c 11.9930(9)
_cell_measurement_reflns_used 3945
_cell_measurement_temperature 100(2)
_cell_measurement_theta_max 29.2
_cell_measurement_theta_min 2.3
_cell_volume 753.07(11)
_computing_cell_refinement 'CrysAlis PRO (Agilent Technologies, 2010)'
_computing_data_collection 'CrysAlis PRO (Agilent Technologies, 2010)'
_computing_data_reduction 'CrysAlis PRO (Agilent Technologies, 2010)'
_computing_molecular_graphics 'X-SEED (Barbour, 2001)'
_computing_publication_material 'publCIF (Westrip, 2010)'
_computing_structure_refinement 'SHELXL97 (Sheldrick, 2008)'
_computing_structure_solution 'SHELXS97 (Sheldrick, 2008)'
_diffrn_ambient_temperature 100(2)
_diffrn_detector_area_resol_mean 10.4041
_diffrn_measured_fraction_theta_full 0.960
_diffrn_measured_fraction_theta_max 0.960
_diffrn_measurement_device_type 'Agilent SuperNova Dual diffractometer with an Atlas detector'
_diffrn_measurement_method \w
_diffrn_radiation_monochromator Mirror
_diffrn_radiation_source 'SuperNova (Mo) X-ray Source'
_diffrn_radiation_type MoK\a
_diffrn_radiation_wavelength 0.71073
_diffrn_reflns_av_R_equivalents 0.0287
_diffrn_reflns_av_sigmaI/netI 0.0465
_diffrn_reflns_limit_h_max 9
_diffrn_reflns_limit_h_min -7
_diffrn_reflns_limit_k_max 11
_diffrn_reflns_limit_k_min -12
_diffrn_reflns_limit_l_max 15
_diffrn_reflns_limit_l_min -14
_diffrn_reflns_number 5805
_diffrn_reflns_theta_full 27.50
_diffrn_reflns_theta_max 27.50
_diffrn_reflns_theta_min 2.33
_diffrn_standards_decay_% 0
_diffrn_standards_interval_count 0
_diffrn_standards_interval_time 0
_diffrn_standards_number 0
_exptl_absorpt_coefficient_mu 3.447
_exptl_absorpt_correction_T_max 0.5456
_exptl_absorpt_correction_T_min 0.4245
_exptl_absorpt_correction_type multi-scan
_exptl_absorpt_process_details '(CrysAlis PRO; Agilent, 2010)'
_exptl_crystal_colour Colorless
_exptl_crystal_density_diffrn 2.023
_exptl_crystal_density_method 'not measured'
_exptl_crystal_description Block
_exptl_crystal_F_000 440
_exptl_crystal_size_max 0.30
_exptl_crystal_size_mid 0.25
_exptl_crystal_size_min 0.20
_refine_diff_density_max 0.834
_refine_diff_density_min -0.767
_refine_ls_extinction_coef 0.0086(3)
_refine_ls_extinction_expression Fc^*^=kFc[1+0.001xFc^2^\l^3^/sin(2\q)]^-1/4^
_refine_ls_extinction_method 'SHELXL97 (Sheldrick, 2008)'
_refine_ls_goodness_of_fit_ref 0.975
_refine_ls_hydrogen_treatment constr
_refine_ls_matrix_type full
_refine_ls_number_parameters 152
_refine_ls_number_reflns 3328
_refine_ls_number_restraints 0
_refine_ls_restrained_S_all 0.975
_refine_ls_R_factor_all 0.0315
_refine_ls_R_factor_gt 0.0238
_refine_ls_shift/su_max 0.001
_refine_ls_shift/su_mean 0.001
_refine_ls_structure_factor_coef Fsqd
_refine_ls_weighting_details 'calc w=1/[\s^2^(Fo^2^)+(0.0144P)^2^] where P=(Fo^2^+2Fc^2^)/3'
_refine_ls_weighting_scheme calc
_refine_ls_wR_factor_gt 0.0433
_refine_ls_wR_factor_ref 0.0465
_reflns_number_gt 2919
_reflns_number_total 3328
_reflns_threshold_expression I>2\s(I)
_cod_data_source_file xu5141.cif
_cod_data_source_block I
_cod_database_code 2229292
_cod_database_fobs_code 2229292

loop_
_symmetry_equiv_pos_as_xyz
'x, y, z'
'-x, -y, -z'

loop_
_atom_site_type_symbol
_atom_site_label
_atom_site_fract_x
_atom_site_fract_y
_atom_site_fract_z
_atom_site_U_iso_or_equiv
_atom_site_adp_type
_atom_site_calc_flag
_atom_site_refinement_flags
_atom_site_occupancy
_atom_site_disorder_assembly
_atom_site_disorder_group
Sn Sn1 0.23531(3) 0.50079(2) 0.258264(16) 0.01270(7) Uani d . 1 . .
Sn Sn2 0.57195(3) 0.31342(2) 0.021831(16) 0.01318(7) Uani d . 1 . .
S S1 0.14046(14) 0.21699(10) 0.54808(7) 0.0233(2) Uani d . 1 . .
O O1 0.2321(3) 0.7285(2) 0.13758(16) 0.0188(5) Uani d . 1 . .
O O2 0.3998(3) 0.4777(2) 0.10279(16) 0.0154(5) Uani d . 1 . .
N N1 0.3105(4) 0.2459(3) 0.3171(2) 0.0156(6) Uani d . 1 . .
N N2 0.4081(4) 0.1541(3) 0.2438(2) 0.0200(6) Uani d . 1 . .
N N3 0.3234(4) 0.0093(3) 0.4248(2) 0.0170(6) Uani d . 1 . .
C C1 -0.0559(5) 0.5013(4) 0.2716(3) 0.0196(7) Uani d . 1 . .
H H1A -0.1291 0.5928 0.2934 0.029 Uiso calc R 1 . .
H H1B -0.0926 0.4099 0.3329 0.029 Uiso calc R 1 . .
H H1C -0.0808 0.5014 0.1948 0.029 Uiso calc R 1 . .
C C2 0.3814(5) 0.5474(4) 0.3718(3) 0.0206(7) Uani d . 1 . .
H H2A 0.3203 0.6445 0.3888 0.031 Uiso calc R 1 . .
H H2B 0.5127 0.5542 0.3327 0.031 Uiso calc R 1 . .
H H2C 0.3791 0.4651 0.4465 0.031 Uiso calc R 1 . .
C C3 0.4119(5) 0.0140(4) 0.3117(3) 0.0203(7) Uani d . 1 . .
H H3A 0.4696 -0.0738 0.2852 0.024 Uiso calc R 1 . .
C C4 0.2588(5) 0.1574(3) 0.4269(2) 0.0158(7) Uani d . 1 . .
C C5 0.2958(5) -0.1263(3) 0.5236(2) 0.0220(8) Uani d . 1 . .
H H5A 0.2864 -0.1025 0.5989 0.033 Uiso calc R 1 . .
H H5B 0.4033 -0.2079 0.5155 0.033 Uiso calc R 1 . .
H H5C 0.1793 -0.1599 0.5231 0.033 Uiso calc R 1 . .
C C6 0.7959(5) 0.2468(4) 0.1196(3) 0.0234(8) Uani d . 1 . .
H H6A 0.7568 0.2827 0.1912 0.035 Uiso calc R 1 . .
H H6B 0.9060 0.2915 0.0701 0.035 Uiso calc R 1 . .
H H6C 0.8288 0.1351 0.1427 0.035 Uiso calc R 1 . .
C C7 0.3661(5) 0.2266(4) -0.0232(3) 0.0218(7) Uani d . 1 . .
H H7A 0.2444 0.2463 0.0280 0.033 Uiso calc R 1 . .
H H7B 0.4044 0.1162 -0.0117 0.033 Uiso calc R 1 . .
H H7C 0.3538 0.2769 -0.1068 0.033 Uiso calc R 1 . .
C C8 0.1025(5) 0.8628(3) 0.1446(3) 0.0236(8) Uani d . 1 . .
H H8A 0.0946 0.8810 0.2218 0.035 Uiso calc R 1 . .
H H8B -0.0223 0.8510 0.1364 0.035 Uiso calc R 1 . .
H H8C 0.1450 0.9496 0.0804 0.035 Uiso calc R 1 . .

loop_
_atom_site_aniso_label
_atom_site_aniso_U_11
_atom_site_aniso_U_22
_atom_site_aniso_U_33
_atom_site_aniso_U_12
_atom_site_aniso_U_13
_atom_site_aniso_U_23
Sn1 0.01333(13) 0.01317(12) 0.01025(11) -0.00160(9) -0.00007(8) -0.00313(8)
Sn2 0.01480(13) 0.01053(11) 0.01182(11) -0.00096(9) 0.00021(8) -0.00231(8)
S1 0.0276(5) 0.0250(4) 0.0145(4) -0.0043(4) 0.0027(3) -0.0063(3)
O1 0.0232(14) 0.0111(10) 0.0144(10) 0.0027(10) 0.0031(9) -0.0012(8)
O2 0.0194(13) 0.0125(10) 0.0090(9) -0.0008(9) 0.0043(9) -0.0016(8)
N1 0.0175(16) 0.0139(13) 0.0134(12) -0.0016(11) -0.0005(11) -0.0031(10)
N2 0.0265(18) 0.0168(14) 0.0144(12) -0.0033(13) 0.0013(12) -0.0047(11)
N3 0.0187(16) 0.0154(13) 0.0168(12) -0.0066(12) -0.0015(11) -0.0029(10)
C1 0.0143(19) 0.0224(17) 0.0223(16) -0.0030(14) -0.0044(14) -0.0055(13)
C2 0.024(2) 0.0227(17) 0.0196(16) -0.0058(15) -0.0079(14) -0.0071(13)
C3 0.027(2) 0.0149(16) 0.0173(15) -0.0011(15) 0.0006(14) -0.0065(13)
C4 0.0167(19) 0.0150(15) 0.0151(15) -0.0033(13) -0.0060(13) -0.0004(12)
C5 0.030(2) 0.0157(16) 0.0172(15) -0.0087(15) -0.0033(14) 0.0029(13)
C6 0.023(2) 0.0249(18) 0.0221(17) -0.0021(15) -0.0051(15) -0.0062(14)
C7 0.018(2) 0.0245(17) 0.0253(17) -0.0083(15) -0.0032(14) -0.0073(14)
C8 0.028(2) 0.0155(16) 0.0206(16) 0.0016(15) 0.0046(14) -0.0057(13)

loop_
_atom_type_symbol
_atom_type_description
_atom_type_scat_dispersion_real
_atom_type_scat_dispersion_imag
_atom_type_scat_source
C C 0.0033 0.0016 'International Tables Vol C Tables 4.2.6.8 and 6.1.1.4'
H H 0.0000 0.0000 'International Tables Vol C Tables 4.2.6.8 and 6.1.1.4'
N N 0.0061 0.0033 'International Tables Vol C Tables 4.2.6.8 and 6.1.1.4'
O O 0.0106 0.0060 'International Tables Vol C Tables 4.2.6.8 and 6.1.1.4'
S S 0.1246 0.1234 'International Tables Vol C Tables 4.2.6.8 and 6.1.1.4'
Sn Sn -0.6537 1.4246 'International Tables Vol C Tables 4.2.6.8 and 6.1.1.4'

loop_
_geom_angle_atom_site_label_1
_geom_angle_atom_site_label_2
_geom_angle_atom_site_label_3
_geom_angle_site_symmetry_1
_geom_angle_site_symmetry_3
_geom_angle
_geom_angle_publ_flag
O2 Sn1 C2 . . 113.32(11) ?
O2 Sn1 C1 . . 115.63(10) ?
C2 Sn1 C1 . . 130.58(13) ?
O2 Sn1 O1 . . 73.45(8) ?
C2 Sn1 O1 . . 92.65(10) ?
C1 Sn1 O1 . . 94.71(11) ?
O2 Sn1 N1 . . 83.59(8) ?
C2 Sn1 N1 . . 96.97(11) ?
C1 Sn1 N1 . . 94.75(11) ?
O1 Sn1 N1 . . 157.03(8) ?
O2 Sn2 O2 2_665 . 74.62(8) ?
O2 Sn2 C7 2_665 . 106.60(11) ?
O2 Sn2 C7 . . 100.71(11) ?
O2 Sn2 C6 2_665 . 109.11(11) ?
O2 Sn2 C6 . . 99.99(10) ?
C7 Sn2 C6 . . 142.30(13) ?
O2 Sn2 O1 2_665 2_665 71.73(7) ?
O2 Sn2 O1 . 2_665 146.35(8) ?
C7 Sn2 O1 . 2_665 89.12(11) ?
C6 Sn2 O1 . 2_665 90.78(11) ?
O2 Sn2 N2 2_665 . 148.29(8) ?
O2 Sn2 N2 . . 73.68(7) ?
C7 Sn2 N2 . . 78.86(10) ?
C6 Sn2 N2 . . 77.22(11) ?
O1 Sn2 N2 2_665 . 139.97(7) ?
C8 O1 Sn1 . . 128.80(18) ?
C8 O1 Sn2 . 2_665 126.87(17) ?
Sn1 O1 Sn2 . 2_665 102.34(8) ?
Sn1 O2 Sn2 . 2_665 112.30(9) ?
Sn1 O2 Sn2 . . 142.18(10) ?
Sn2 O2 Sn2 2_665 . 105.38(8) ?
C4 N1 N2 . . 109.3(2) ?
C4 N1 Sn1 . . 125.19(19) ?
N2 N1 Sn1 . . 125.43(17) ?
C3 N2 N1 . . 105.4(2) ?
C3 N2 Sn2 . . 139.7(2) ?
N1 N2 Sn2 . . 114.07(17) ?
C3 N3 C4 . . 106.5(2) ?
C3 N3 C5 . . 127.0(3) ?
C4 N3 C5 . . 126.5(3) ?
Sn1 C1 H1A . . 109.5 ?
Sn1 C1 H1B . . 109.5 ?
H1A C1 H1B . . 109.5 ?
Sn1 C1 H1C . . 109.5 ?
H1A C1 H1C . . 109.5 ?
H1B C1 H1C . . 109.5 ?
Sn1 C2 H2A . . 109.5 ?
Sn1 C2 H2B . . 109.5 ?
H2A C2 H2B . . 109.5 ?
Sn1 C2 H2C . . 109.5 ?
H2A C2 H2C . . 109.5 ?
H2B C2 H2C . . 109.5 ?
N2 C3 N3 . . 111.7(3) ?
N2 C3 H3A . . 124.2 ?
N3 C3 H3A . . 124.2 ?
N1 C4 N3 . . 107.2(2) ?
N1 C4 S1 . . 126.7(2) ?
N3 C4 S1 . . 126.0(2) ?
N3 C5 H5A . . 109.5 ?
N3 C5 H5B . . 109.5 ?
H5A C5 H5B . . 109.5 ?
N3 C5 H5C . . 109.5 ?
H5A C5 H5C . . 109.5 ?
H5B C5 H5C . . 109.5 ?
Sn2 C6 H6A . . 109.5 ?
Sn2 C6 H6B . . 109.5 ?
H6A C6 H6B . . 109.5 ?
Sn2 C6 H6C . . 109.5 ?
H6A C6 H6C . . 109.5 ?
H6B C6 H6C . . 109.5 ?
Sn2 C7 H7A . . 109.5 ?
Sn2 C7 H7B . . 109.5 ?
H7A C7 H7B . . 109.5 ?
Sn2 C7 H7C . . 109.5 ?
H7A C7 H7C . . 109.5 ?
H7B C7 H7C . . 109.5 ?
O1 C8 H8A . . 109.5 ?
O1 C8 H8B . . 109.5 ?
H8A C8 H8B . . 109.5 ?
O1 C8 H8C . . 109.5 ?
H8A C8 H8C . . 109.5 ?
H8B C8 H8C . . 109.5 ?

loop_
_geom_bond_atom_site_label_1
_geom_bond_atom_site_label_2
_geom_bond_site_symmetry_2
_geom_bond_distance
_geom_bond_publ_flag
Sn1 O2 . 2.0235(19) ?
Sn1 C2 . 2.110(3) ?
Sn1 C1 . 2.114(3) ?
Sn1 O1 . 2.1637(19) ?
Sn1 N1 . 2.239(2) ?
Sn2 O2 2_665 2.0717(19) ?
Sn2 O2 . 2.1014(19) ?
Sn2 C7 . 2.110(3) ?
Sn2 C6 . 2.110(3) ?
Sn2 O1 2_665 2.202(2) ?
Sn2 N2 . 2.757(3) ?
S1 C4 . 1.702(3) ?
O1 C8 . 1.410(4) ?
O1 Sn2 2_665 2.202(2) ?
O2 Sn2 2_665 2.0717(19) ?
N1 C4 . 1.338(4) ?
N1 N2 . 1.392(3) ?
N2 C3 . 1.304(4) ?
N3 C3 . 1.356(4) ?
N3 C4 . 1.366(4) ?
N3 C5 . 1.453(4) ?
C1 H1A . 0.9800 ?
C1 H1B . 0.9800 ?
C1 H1C . 0.9800 ?
C2 H2A . 0.9800 ?
C2 H2B . 0.9800 ?
C2 H2C . 0.9800 ?
C3 H3A . 0.9500 ?
C5 H5A . 0.9800 ?
C5 H5B . 0.9800 ?
C5 H5C . 0.9800 ?
C6 H6A . 0.9800 ?
C6 H6B . 0.9800 ?
C6 H6C . 0.9800 ?
C7 H7A . 0.9800 ?
C7 H7B . 0.9800 ?
C7 H7C . 0.9800 ?
C8 H8A . 0.9800 ?
C8 H8B . 0.9800 ?
C8 H8C . 0.9800 ?

loop_
_geom_torsion_atom_site_label_1
_geom_torsion_atom_site_label_2
_geom_torsion_atom_site_label_3
_geom_torsion_atom_site_label_4
_geom_torsion_site_symmetry_1
_geom_torsion_site_symmetry_2
_geom_torsion_site_symmetry_3
_geom_torsion_site_symmetry_4
_geom_torsion
_geom_torsion_publ_flag
O2 Sn1 O1 C8 . . . . 161.3(3) ?
C2 Sn1 O1 C8 . . . . -85.1(3) ?
C1 Sn1 O1 C8 . . . . 46.0(3) ?
N1 Sn1 O1 C8 . . . . 160.0(3) ?
O2 Sn1 O1 Sn2 . . . 2_665 -3.20(8) ?
C2 Sn1 O1 Sn2 . . . 2_665 110.35(12) ?
C1 Sn1 O1 Sn2 . . . 2_665 -118.56(11) ?
N1 Sn1 O1 Sn2 . . . 2_665 -4.5(3) ?
C2 Sn1 O2 Sn2 . . . 2_665 -82.07(13) ?
C1 Sn1 O2 Sn2 . . . 2_665 90.87(13) ?
O1 Sn1 O2 Sn2 . . . 2_665 3.60(9) ?
N1 Sn1 O2 Sn2 . . . 2_665 -176.92(12) ?
C2 Sn1 O2 Sn2 . . . . 92.7(2) ?
C1 Sn1 O2 Sn2 . . . . -94.4(2) ?
O1 Sn1 O2 Sn2 . . . . 178.3(2) ?
N1 Sn1 O2 Sn2 . . . . -2.17(19) ?
O2 Sn2 O2 Sn1 2_665 . . . -175.0(3) ?
C7 Sn2 O2 Sn1 . . . . 80.6(2) ?
C6 Sn2 O2 Sn1 . . . . -67.7(2) ?
O1 Sn2 O2 Sn1 2_665 . . . -174.57(14) ?
N2 Sn2 O2 Sn1 . . . . 5.68(17) ?
O2 Sn2 O2 Sn2 2_665 . . 2_665 0.0 ?
C7 Sn2 O2 Sn2 . . . 2_665 -104.44(12) ?
C6 Sn2 O2 Sn2 . . . 2_665 107.23(12) ?
O1 Sn2 O2 Sn2 2_665 . . 2_665 0.4(2) ?
N2 Sn2 O2 Sn2 . . . 2_665 -179.36(12) ?
O2 Sn1 N1 C4 . . . . 176.5(3) ?
C2 Sn1 N1 C4 . . . . 63.7(3) ?
C1 Sn1 N1 C4 . . . . -68.2(3) ?
O1 Sn1 N1 C4 . . . . 177.8(2) ?
O2 Sn1 N1 N2 . . . . -7.7(2) ?
C2 Sn1 N1 N2 . . . . -120.5(3) ?
C1 Sn1 N1 N2 . . . . 107.6(3) ?
O1 Sn1 N1 N2 . . . . -6.4(4) ?
C4 N1 N2 C3 . . . . -0.1(4) ?
Sn1 N1 N2 C3 . . . . -176.4(2) ?
C4 N1 N2 Sn2 . . . . -171.7(2) ?
Sn1 N1 N2 Sn2 . . . . 11.9(3) ?
O2 Sn2 N2 C3 2_665 . . . -177.7(3) ?
O2 Sn2 N2 C3 . . . . -176.5(4) ?
C7 Sn2 N2 C3 . . . . 78.7(4) ?
C6 Sn2 N2 C3 . . . . -71.9(4) ?
O1 Sn2 N2 C3 2_665 . . . 3.7(4) ?
O2 Sn2 N2 N1 2_665 . . . -10.1(3) ?
O2 Sn2 N2 N1 . . . . -8.9(2) ?
C7 Sn2 N2 N1 . . . . -113.7(2) ?
C6 Sn2 N2 N1 . . . . 95.6(2) ?
O1 Sn2 N2 N1 2_665 . . . 171.27(18) ?
N1 N2 C3 N3 . . . . -0.2(4) ?
Sn2 N2 C3 N3 . . . . 168.0(2) ?
C4 N3 C3 N2 . . . . 0.4(4) ?
C5 N3 C3 N2 . . . . 178.3(3) ?
N2 N1 C4 N3 . . . . 0.3(4) ?
Sn1 N1 C4 N3 . . . . 176.7(2) ?
N2 N1 C4 S1 . . . . 178.7(2) ?
Sn1 N1 C4 S1 . . . . -5.0(4) ?
C3 N3 C4 N1 . . . . -0.5(4) ?
C5 N3 C4 N1 . . . . -178.4(3) ?
C3 N3 C4 S1 . . . . -178.8(3) ?
C5 N3 C4 S1 . . . . 3.3(5) ?
